data_4502826
loop_
_publ_author_name
'Zhou, Tianlei'
'Jia, Tao'
'Zhao, Shanshan'
'Guo, Jianhua'
'Zhang, Hongyu'
'Wang, Yue'

_publ_section_title
;
 Acid-Stimuli-Luminescence and Carbonyl-Proton Interaction Dependent
 Emission Properties of 2,6-Biphenyl-4-pyrone Crystals
;
_journal_issue 1
_journal_name_full 'Crystal Growth &amp; Design'
_journal_page_first 179
_journal_paper_doi 10.1021/cg200920d
_journal_volume 12
_journal_year 2012
_chemical_formula_sum 'C19 H13 F3 O4'
_chemical_formula_weight 362.29
_chemical_name_systematic
; 
 ? 
;
_space_group_IT_number 14
_symmetry_cell_setting monoclinic
_symmetry_space_group_name_Hall '-P 2yn'
_symmetry_space_group_name_H-M 'P 1 21/n 1'
_atom_sites_solution_hydrogens geom
_atom_sites_solution_primary direct
_atom_sites_solution_secondary difmap
_audit_creation_method SHELXL-97
_cell_angle_alpha 90.00
_cell_angle_beta 102.69(3)
_cell_angle_gamma 90.00
_cell_formula_units_Z 4
_cell_length_a 9.4765(19)
_cell_length_b 9.5705(19)
_cell_length_c 18.723(4)
_cell_measurement_temperature 293(2)
_cell_volume 1656.6(6)
_computing_structure_refinement 'SHELXL-97 (Sheldrick, 1997)'
_computing_structure_solution 'SHELXS-97 (Sheldrick, 1990)'
_diffrn_ambient_temperature 293(2)
_diffrn_measured_fraction_theta_full 0.997
_diffrn_measured_fraction_theta_max 0.997
_diffrn_measurement_device_type 'Bruker P4'
_diffrn_measurement_method '\w scans'
_diffrn_radiation_monochromator graphite
_diffrn_radiation_source 'sealed tube'
_diffrn_radiation_type MoK\a
_diffrn_radiation_wavelength 0.71073
_diffrn_reflns_av_R_equivalents 0.0316
_diffrn_reflns_av_sigmaI/netI 0.0270
_diffrn_reflns_limit_h_max 12
_diffrn_reflns_limit_h_min -11
_diffrn_reflns_limit_k_max 12
_diffrn_reflns_limit_k_min -11
_diffrn_reflns_limit_l_max 24
_diffrn_reflns_limit_l_min -24
_diffrn_reflns_number 15921
_diffrn_reflns_theta_full 27.48
_diffrn_reflns_theta_max 27.48
_diffrn_reflns_theta_min 3.06
_exptl_absorpt_coefficient_mu 0.123
_exptl_absorpt_correction_type none
_exptl_crystal_density_diffrn 1.453
_exptl_crystal_density_method 'not measured'
_exptl_crystal_F_000 744
_exptl_crystal_size_max 0.40
_exptl_crystal_size_mid 0.21
_exptl_crystal_size_min 0.12
_refine_diff_density_max 0.793
_refine_diff_density_min -0.390
_refine_diff_density_rms 0.048
_refine_ls_extinction_coef 0.011(3)
_refine_ls_extinction_expression Fc^*^=kFc[1+0.001xFc^2^\l^3^/sin(2\q)]^-1/4^
_refine_ls_extinction_method SHELXL
_refine_ls_goodness_of_fit_ref 1.055
_refine_ls_hydrogen_treatment constr
_refine_ls_matrix_type full
_refine_ls_number_parameters 288
_refine_ls_number_reflns 3803
_refine_ls_number_restraints 0
_refine_ls_restrained_S_all 1.055
_refine_ls_R_factor_all 0.0786
_refine_ls_R_factor_gt 0.0616
_refine_ls_shift/su_max 0.004
_refine_ls_shift/su_mean 0.001
_refine_ls_structure_factor_coef Fsqd
_refine_ls_weighting_details 'calc w=1/[\s^2^(Fo^2^)+(0.1224P)^2^+0.4902P] where P=(Fo^2^+2Fc^2^)/3'
_refine_ls_weighting_scheme calc
_refine_ls_wR_factor_gt 0.1946
_refine_ls_wR_factor_ref 0.2101
_reflns_number_gt 2788
_reflns_number_total 3803
_reflns_threshold_expression >2sigma(I)
_cod_data_source_file cg200920d_si_001.cif
_cod_data_source_block 3
_cod_depositor_comments
;
The following automatic conversions were performed:

'_symmetry_cell_setting' value 'Monoclinic' changed to 'monoclinic'
according to /home/saulius/struct/CIF-dictionaries/cif_core.dic
dictionary named 'cif_core.dic' version 2.4.1 from 2010-06-29.

Automatic conversion script
Id: cif_fix_values 1715 2011-07-08 13:25:40Z adriana 

The following automatic conversions were performed:

'_refine_ls_hydrogen_treatment' value 'constra' was replaced with the
value 'constr' as specified in the replacement file
'src/cod-tools/trunk/data/replacement-values/replacement_values.lst'.

Automatic conversion script
Id: cif_fix_values 5376 2017-05-30 11:51:03Z andrius 
;
_cod_original_sg_symbol_H-M P2(1)/n
_cod_database_code 4502826

loop_
_symmetry_equiv_pos_as_xyz
'x, y, z'
'-x+1/2, y+1/2, -z+1/2'
'-x, -y, -z'
'x-1/2, -y-1/2, z-1/2'

loop_
_atom_site_label
_atom_site_type_symbol
_atom_site_fract_x
_atom_site_fract_y
_atom_site_fract_z
_atom_site_U_iso_or_equiv
_atom_site_adp_type
_atom_site_occupancy
_atom_site_symmetry_multiplicity
_atom_site_calc_flag
C1 C 0.7231(2) 0.0753(2) 0.97057(11) 0.0443(5) Uani 1 1 d
C2 C 0.6848(2) 0.1417(2) 1.03145(12) 0.0472(5) Uani 1 1 d
C3 C 0.7717(2) 0.2412(2) 1.06952(11) 0.0414(4) Uani 1 1 d
C4 C 0.7481(2) 0.3206(2) 1.13286(11) 0.0439(5) Uani 1 1 d
C5 C 0.6164(3) 0.3115(3) 1.15398(14) 0.0533(6) Uani 1 1 d
C6 C 0.5921(3) 0.3892(3) 1.21230(16) 0.0655(7) Uani 1 1 d
C7 C 0.6977(3) 0.4760(3) 1.25016(15) 0.0687(7) Uani 1 1 d
C8 C 0.8290(3) 0.4848(4) 1.23033(17) 0.0748(8) Uani 1 1 d
C9 C 0.8543(3) 0.4072(3) 1.17198(15) 0.0610(6) Uani 1 1 d
C10 C 0.8575(2) 0.1144(2) 0.95443(11) 0.0440(5) Uani 1 1 d
C11 C 0.9398(2) 0.2144(2) 0.99417(10) 0.0401(4) Uani 1 1 d
C12 C 1.0801(2) 0.2657(2) 0.98400(11) 0.0435(5) Uani 1 1 d
C13 C 1.1389(3) 0.2131(3) 0.92752(14) 0.0569(6) Uani 1 1 d
C14 C 1.2726(3) 0.2595(3) 0.91870(17) 0.0668(7) Uani 1 1 d
C15 C 1.3478(3) 0.3576(3) 0.96606(17) 0.0682(7) Uani 1 1 d
C16 C 1.2903(3) 0.4115(3) 1.02105(17) 0.0673(7) Uani 1 1 d
C17 C 1.1564(3) 0.3662(3) 1.03079(14) 0.0558(6) Uani 1 1 d
C18 C 0.8008(2) -0.1284(2) 0.80115(12) 0.0495(5) Uani 1 1 d
C19 C 0.7803(3) -0.1878(3) 0.72344(15) 0.0636(7) Uani 1 1 d
F1 F 0.6908(4) -0.1179(4) 0.67660(13) 0.1864(19) Uani 1 1 d
F2 F 0.7345(4) -0.3138(3) 0.71997(17) 0.1628(15) Uani 1 1 d
F3 F 0.8970(3) -0.1934(4) 0.69906(14) 0.1426(12) Uani 1 1 d
H1 H 0.669(4) -0.063(5) 0.880(3) 0.128(14) Uiso 1 1 d
H2 H 0.596(3) 0.113(3) 1.0474(14) 0.055(7) Uiso 1 1 d
H5 H 0.545(3) 0.249(3) 1.1277(16) 0.062(7) Uiso 1 1 d
H6 H 0.500(4) 0.390(3) 1.2272(19) 0.086(10) Uiso 1 1 d
H7 H 0.684(3) 0.531(3) 1.2935(17) 0.075(9) Uiso 1 1 d
H8 H 0.904(3) 0.535(3) 1.2574(17) 0.071(8) Uiso 1 1 d
H9 H 0.948(3) 0.421(3) 1.1595(18) 0.081(9) Uiso 1 1 d
H10 H 0.895(2) 0.066(3) 0.9165(14) 0.049(6) Uiso 1 1 d
H13 H 1.094(3) 0.141(3) 0.8965(17) 0.070(8) Uiso 1 1 d
H14 H 1.319(4) 0.230(4) 0.880(2) 0.109(12) Uiso 1 1 d
H15 H 1.438(3) 0.394(3) 0.9597(17) 0.074(8) Uiso 1 1 d
H16 H 1.337(3) 0.484(4) 1.0537(17) 0.082(9) Uiso 1 1 d
H17 H 1.108(3) 0.408(3) 1.0711(18) 0.083(10) Uiso 1 1 d
O1 O 0.63951(17) -0.01552(18) 0.93297(9) 0.0577(5) Uani 1 1 d
O2 O 0.89635(14) 0.27868(15) 1.05008(8) 0.0424(4) Uani 1 1 d
O3 O 0.68223(19) -0.1233(2) 0.82183(10) 0.0645(5) Uani 1 1 d
O4 O 0.92125(19) -0.0948(2) 0.83325(10) 0.0679(5) Uani 1 1 d

loop_
_atom_site_aniso_label
_atom_site_aniso_U_11
_atom_site_aniso_U_22
_atom_site_aniso_U_33
_atom_site_aniso_U_23
_atom_site_aniso_U_13
_atom_site_aniso_U_12
C1 0.0395(10) 0.0487(11) 0.0442(10) 0.0006(8) 0.0085(8) -0.0074(8)
C2 0.0385(10) 0.0538(12) 0.0518(12) -0.0023(9) 0.0150(9) -0.0074(9)
C3 0.0359(9) 0.0454(10) 0.0440(10) 0.0053(8) 0.0110(8) -0.0005(8)
C4 0.0441(10) 0.0441(10) 0.0440(10) 0.0010(8) 0.0104(8) 0.0015(8)
C5 0.0497(12) 0.0575(13) 0.0573(13) -0.0043(10) 0.0214(10) -0.0060(10)
C6 0.0646(15) 0.0711(16) 0.0694(16) -0.0087(12) 0.0335(13) -0.0034(12)
C7 0.0797(18) 0.0713(17) 0.0607(15) -0.0166(13) 0.0275(14) -0.0012(14)
C8 0.0671(17) 0.085(2) 0.0726(18) -0.0327(15) 0.0163(14) -0.0138(14)
C9 0.0488(12) 0.0728(16) 0.0633(15) -0.0187(12) 0.0166(11) -0.0076(11)
C10 0.0404(10) 0.0501(11) 0.0425(10) -0.0011(8) 0.0116(8) -0.0050(8)
C11 0.0369(9) 0.0459(10) 0.0375(9) 0.0044(8) 0.0079(7) -0.0009(7)
C12 0.0357(10) 0.0501(11) 0.0448(10) 0.0073(8) 0.0091(8) -0.0022(8)
C13 0.0475(12) 0.0704(15) 0.0567(13) -0.0042(11) 0.0202(10) -0.0104(11)
C14 0.0523(14) 0.0835(18) 0.0716(17) 0.0008(14) 0.0290(13) -0.0077(12)
C15 0.0443(12) 0.0788(17) 0.0850(19) 0.0117(15) 0.0214(12) -0.0141(12)
C16 0.0484(13) 0.0747(17) 0.0783(18) -0.0029(14) 0.0128(12) -0.0213(12)
C17 0.0477(12) 0.0607(13) 0.0597(14) -0.0033(11) 0.0133(10) -0.0124(10)
C18 0.0557(12) 0.0439(11) 0.0494(11) 0.0003(9) 0.0125(10) -0.0025(9)
C19 0.0690(16) 0.0693(16) 0.0544(14) -0.0088(12) 0.0174(12) -0.0087(12)
F1 0.241(4) 0.237(4) 0.0566(13) -0.0216(17) -0.0214(17) 0.129(3)
F2 0.278(4) 0.1083(18) 0.128(2) -0.0667(16) 0.100(2) -0.095(2)
F3 0.1210(19) 0.224(3) 0.1003(17) -0.0687(19) 0.0619(15) -0.0410(19)
O1 0.0489(9) 0.0690(10) 0.0579(10) -0.0167(8) 0.0176(7) -0.0217(7)
O2 0.0372(7) 0.0476(8) 0.0441(8) -0.0017(6) 0.0124(6) -0.0056(5)
O3 0.0576(10) 0.0790(12) 0.0596(10) -0.0175(9) 0.0184(8) -0.0189(8)
O4 0.0525(10) 0.0844(13) 0.0644(11) -0.0158(9) 0.0079(8) 0.0009(8)

loop_
_atom_type_symbol
_atom_type_description
_atom_type_scat_dispersion_real
_atom_type_scat_dispersion_imag
_atom_type_scat_source
C C 0.0033 0.0016 'International Tables Vol C Tables 4.2.6.8 and 6.1.1.4'
H H 0.0000 0.0000 'International Tables Vol C Tables 4.2.6.8 and 6.1.1.4'
O O 0.0106 0.0060 'International Tables Vol C Tables 4.2.6.8 and 6.1.1.4'
F F 0.0171 0.0103 'International Tables Vol C Tables 4.2.6.8 and 6.1.1.4'

loop_
_geom_angle_atom_site_label_1
_geom_angle_atom_site_label_2
_geom_angle_atom_site_label_3
_geom_angle
O1 C1 C2 120.64(18)
O1 C1 C10 122.54(19)
C2 C1 C10 116.82(18)
C3 C2 C1 120.25(19)
C2 C3 O2 120.58(19)
C2 C3 C4 127.34(19)
O2 C3 C4 112.07(17)
C9 C4 C5 118.8(2)
C9 C4 C3 121.1(2)
C5 C4 C3 120.17(19)
C6 C5 C4 120.4(2)
C7 C6 C5 120.3(2)
C6 C7 C8 119.8(2)
C7 C8 C9 120.2(3)
C4 C9 C8 120.4(2)
C11 C10 C1 120.39(19)
C10 C11 O2 120.74(18)
C10 C11 C12 126.56(19)
O2 C11 C12 112.70(17)
C17 C12 C13 119.3(2)
C17 C12 C11 120.6(2)
C13 C12 C11 120.1(2)
C14 C13 C12 120.2(2)
C15 C14 C13 119.9(3)
C16 C15 C14 120.4(2)
C15 C16 C17 120.5(3)
C12 C17 C16 119.7(2)
O4 C18 O3 129.8(2)
O4 C18 C19 118.6(2)
O3 C18 C19 111.6(2)
F1 C19 F2 107.1(3)
F1 C19 F3 105.8(3)
F2 C19 F3 104.6(3)
F1 C19 C18 112.7(2)
F2 C19 C18 111.6(2)
F3 C19 C18 114.3(2)
C11 O2 C3 121.13(16)

loop_
_geom_bond_atom_site_label_1
_geom_bond_atom_site_label_2
_geom_bond_distance
C1 O1 1.278(3)
C1 C2 1.420(3)
C1 C10 1.422(3)
C2 C3 1.355(3)
C3 O2 1.359(2)
C3 C4 1.467(3)
C4 C9 1.383(3)
C4 C5 1.392(3)
C5 C6 1.382(4)
C6 C7 1.372(4)
C7 C8 1.377(4)
C8 C9 1.385(4)
C10 C11 1.350(3)
C11 O2 1.354(2)
C11 C12 1.469(3)
C12 C17 1.391(3)
C12 C13 1.393(3)
C13 C14 1.387(3)
C14 C15 1.378(4)
C15 C16 1.367(4)
C16 C17 1.391(3)
C18 O4 1.211(3)
C18 O3 1.267(3)
C18 C19 1.534(3)
C19 F1 1.268(4)
C19 F2 1.278(4)
C19 F3 1.287(4)
